data_2201176
loop_
_publ_author_name
'Angelov, Christo M.'
'van den Heever, Johan P.'
'McDonald, Robert'
'McEwan, Alexander J. B.'
'Mercer, John R.'
'3-methyl-1,2-butadiene-1,1-diphosphonic acid, anilinium salt'

_publ_section_title
;
 Anilinium 3-methyl-1,2-butadienyl-1,1-diphosphonate(1--)
;
_journal_issue 5
_journal_name_full 'Acta Crystallographica Section E'
_journal_page_first o498
_journal_page_last o500
_journal_paper_doi 10.1107/S1600536802005743
_journal_volume 58
_journal_year 2002
_chemical_formula_moiety 'C6 H8 N 1+, C5 H9 O6 P2 1-'
_chemical_formula_sum 'C11 H17 N O6 P2'
_chemical_formula_weight 321.20
_chemical_melting_point 450
_chemical_name_systematic '3-methyl-1,2-butadiene-1,1-diphosphonic acid, anilinium salt'
_space_group_IT_number 64
_symmetry_cell_setting orthorhombic
_symmetry_space_group_name_Hall '-C 2ac 2'
_symmetry_space_group_name_H-M 'C m c a'
_atom_sites_solution_hydrogens geom
_atom_sites_solution_primary direct
_atom_sites_solution_secondary difmap
_audit_creation_method SHELXL-97
_cell_angle_alpha 90.00
_cell_angle_beta 90.00
_cell_angle_gamma 90.00
_cell_formula_units_Z 8
_cell_length_a 9.9331(14)
_cell_length_b 20.188(3)
_cell_length_c 14.701(2)
_cell_measurement_reflns_used 2913
_cell_measurement_temperature 193(2)
_cell_measurement_theta_max 26.305
_cell_measurement_theta_min 2.447
_cell_volume 2948.0(7)
_computing_cell_refinement SMART
_computing_data_collection 'SMART (Bruker, 1997)'
_computing_data_reduction 'SHELXTL (Sheldrick, 1997a)'
_computing_molecular_graphics SHELXTL
_computing_publication_material 'SHELXTL and PLATON (Spek, 2001)'
_computing_structure_refinement 'SHELXL97 (Sheldrick, 1997b)'
_computing_structure_solution 'SHELXS97 (Sheldrick, 1990)'
_diffrn_ambient_temperature 193(2)
_diffrn_detector_area_resol_mean 8.192
_diffrn_measured_fraction_theta_full 0.997
_diffrn_measured_fraction_theta_max 0.997
_diffrn_measurement_device_type 'Bruker PLATFORM diffractometer/SMART 1000 CCD area-detector'
_diffrn_measurement_method \w
_diffrn_radiation_monochromator graphite
_diffrn_radiation_source 'fine-focus sealed tube'
_diffrn_radiation_type MoK\a
_diffrn_radiation_wavelength 0.71073
_diffrn_reflns_av_R_equivalents 0.0653
_diffrn_reflns_av_sigmaI/netI 0.0488
_diffrn_reflns_limit_h_max 12
_diffrn_reflns_limit_h_min -11
_diffrn_reflns_limit_k_max 25
_diffrn_reflns_limit_k_min -24
_diffrn_reflns_limit_l_max 18
_diffrn_reflns_limit_l_min -16
_diffrn_reflns_number 7136
_diffrn_reflns_theta_full 26.40
_diffrn_reflns_theta_max 26.40
_diffrn_reflns_theta_min 2.02
_diffrn_standards_decay_% 0
_diffrn_standards_interval_time 0
_diffrn_standards_number 0
_exptl_absorpt_coefficient_mu 0.318
_exptl_absorpt_correction_T_max 0.9874
_exptl_absorpt_correction_T_min 0.8649
_exptl_absorpt_correction_type empirical
_exptl_absorpt_process_details '(SADABS; Sheldrick, 1996)'
_exptl_crystal_colour colorless
_exptl_crystal_density_diffrn 1.447
_exptl_crystal_density_method 'not measured'
_exptl_crystal_description plate
_exptl_crystal_F_000 1344
_exptl_crystal_size_max 0.47
_exptl_crystal_size_mid 0.15
_exptl_crystal_size_min 0.04
_refine_diff_density_max 0.562
_refine_diff_density_min -0.356
_refine_ls_extinction_method none
_refine_ls_goodness_of_fit_ref 1.015
_refine_ls_hydrogen_treatment refall
_refine_ls_matrix_type full
_refine_ls_number_parameters 141
_refine_ls_number_reflns 1604
_refine_ls_number_restraints 0
_refine_ls_restrained_S_all 1.015
_refine_ls_R_factor_all 0.0679
_refine_ls_R_factor_gt 0.0428
_refine_ls_shift/su_max <0.001
_refine_ls_shift/su_mean 0.000
_refine_ls_structure_factor_coef Fsqd
_refine_ls_weighting_details 'calc w = 1/[\s^2^(Fo^2^)+(0.0514P)^2^+4.4604P] where P = (Fo^2^+2Fc^2^)/3'
_refine_ls_weighting_scheme calc
_refine_ls_wR_factor_gt 0.0983
_refine_ls_wR_factor_ref 0.1102
_reflns_number_gt 1177
_reflns_number_total 1604
_reflns_threshold_expression I>2\s(I)
_cod_data_source_file om6082.cif
_cod_data_source_block 4
_cod_depositor_comments
;
The following automatic conversions were performed:
'_symmetry_cell_setting' value 'Orthorhombic' changed to 'orthorhombic'
according to '/home/saulius/struct/CIF-dictionaries/cif_core.dic'
dictionary named 'cif_core.dic' version 2.4.1 from 2010-06-29.

Automatic conversion script
Id: cif_fix_enum 1527 2010-12-29 10:47:43Z saulius 

The following automatic conversions were performed:

'_symmetry_cell_setting' value 'Orthorhombic' changed to
'orthorhombic' according to
/home/saulius/struct/CIF-dictionaries/cif_core.dic dictionary named
'cif_core.dic' version 2.4.1 from 2010-06-29.

Automatic conversion script
Id: cif_fix_values 1715 2011-07-08 13:25:40Z adriana 
;
_cod_original_cell_volume 2947.9(7)
_cod_database_code 2201176
_cod_database_fobs_code 2201176

loop_
_symmetry_equiv_pos_as_xyz
'x, y, z'
'-x, -y+1/2, z+1/2'
'-x, y+1/2, -z+1/2'
'x, -y, -z'
'x+1/2, y+1/2, z'
'-x+1/2, -y+1, z+1/2'
'-x+1/2, y+1, -z+1/2'
'x+1/2, -y+1/2, -z'
'-x, -y, -z'
'x, y-1/2, -z-1/2'
'x, -y-1/2, z-1/2'
'-x, y, z'
'-x+1/2, -y+1/2, -z'
'x+1/2, y, -z-1/2'
'x+1/2, -y, z-1/2'
'-x+1/2, y+1/2, z'

loop_
_atom_site_label
_atom_site_fract_x
_atom_site_fract_y
_atom_site_fract_z
_atom_site_U_iso_or_equiv
_atom_site_adp_type
_atom_site_calc_flag
_atom_site_refinement_flags
_atom_site_occupancy
_atom_site_disorder_assembly
_atom_site_disorder_group
_atom_site_type_symbol
P 0.15793(6) 0.20007(3) 0.10477(4) 0.0176(2) Uani d . 1 . . P
O1 0.15184(17) 0.17459(9) 0.20181(12) 0.0258(4) Uani d . 1 . . O
H1 0.2500 0.179(3) 0.2500 0.10(2) Uiso d S 1 . . H
O2 0.16508(19) 0.27709(9) 0.10995(14) 0.0235(4) Uani d . 1 . . O
H2 0.188(3) 0.2919(15) 0.063(2) 0.039(10) Uiso d . 1 . . H
O3 0.27166(16) 0.17290(8) 0.04932(11) 0.0209(4) Uani d . 1 . . O
C1 0.0000 0.17891(17) 0.0529(2) 0.0172(7) Uani d S 1 . . C
C2 0.0000 0.15157(18) -0.0279(2) 0.0225(8) Uani d S 1 . . C
C3 0.0000 0.1281(2) -0.1100(3) 0.0280(9) Uani d S 1 . . C
C4 0.0000 0.1753(3) -0.1889(3) 0.0415(12) Uani d S 1 . . C
H4A 0.0000 0.223(2) -0.166(3) 0.048(14) Uiso d S 1 . . H
H4B 0.073(3) 0.1669(15) -0.226(2) 0.056(11) Uiso d . 1 . . H
C5 0.0000 0.0550(3) -0.1293(4) 0.0420(12) Uani d S 1 . . C
H5A 0.0000 0.029(3) -0.081(4) 0.062(17) Uiso d S 1 . . H
H5B 0.072(4) 0.0443(17) -0.165(2) 0.063(12) Uiso d . 1 . . H
N 0.0000 0.12706(16) 0.3615(2) 0.0193(7) Uani d S 1 . . N
H1A 0.0000 0.141(2) 0.305(3) 0.043(13) Uiso d S 1 . . H
H1B 0.074(3) 0.1439(14) 0.3899(19) 0.031(8) Uiso d . 1 . . H
C6 0.0000 0.05491(17) 0.3675(2) 0.0186(7) Uani d S 1 . . C
C7 0.1184(3) 0.02160(16) 0.3720(3) 0.0483(10) Uani d . 1 . . C
H7 0.199(4) 0.044(2) 0.366(3) 0.083(13) Uiso d . 1 . . H
C8 0.1170(4) -0.04641(16) 0.3820(3) 0.0531(11) Uani d . 1 . . C
H8 0.194(4) -0.0686(18) 0.382(3) 0.073(12) Uiso d . 1 . . H
C9 0.0000 -0.0805(2) 0.3867(3) 0.0303(9) Uani d S 1 . . C
H9 0.0000 -0.128(2) 0.394(3) 0.025(10) Uiso d S 1 . . H

loop_
_atom_site_aniso_label
_atom_site_aniso_U_11
_atom_site_aniso_U_22
_atom_site_aniso_U_33
_atom_site_aniso_U_12
_atom_site_aniso_U_13
_atom_site_aniso_U_23
P 0.0130(3) 0.0249(4) 0.0149(3) -0.0002(3) 0.0002(2) 0.0018(3)
O1 0.0182(9) 0.0427(11) 0.0167(9) -0.0046(8) -0.0032(7) 0.0079(8)
O2 0.0212(9) 0.0275(11) 0.0218(10) -0.0018(8) 0.0054(8) -0.0033(8)
O3 0.0162(8) 0.0261(10) 0.0205(9) 0.0035(7) 0.0025(7) 0.0019(7)
C1 0.0144(16) 0.0226(19) 0.0146(17) 0.000 0.000 0.0029(14)
C2 0.0172(17) 0.027(2) 0.024(2) 0.000 0.000 0.0018(16)
C3 0.0254(19) 0.039(2) 0.0196(19) 0.000 0.000 -0.0037(17)
C4 0.050(3) 0.056(3) 0.019(2) 0.000 0.000 -0.001(2)
C5 0.051(3) 0.039(3) 0.035(3) 0.000 0.000 -0.010(2)
N 0.0157(15) 0.0236(18) 0.0187(16) 0.000 0.000 0.0021(13)
C6 0.0205(17) 0.0195(19) 0.0159(17) 0.000 0.000 -0.0020(14)
C7 0.0200(15) 0.0275(18) 0.097(3) -0.0013(12) -0.0071(16) -0.0009(18)
C8 0.0305(17) 0.0238(17) 0.105(3) 0.0069(14) -0.0134(19) -0.0009(19)
C9 0.040(2) 0.021(2) 0.030(2) 0.000 0.000 -0.0028(17)

loop_
_atom_type_symbol
_atom_type_description
_atom_type_scat_dispersion_real
_atom_type_scat_dispersion_imag
_atom_type_scat_source
C C 0.0033 0.0016 'International Tables Vol C Tables 4.2.6.8 and 6.1.1.4'
H H 0.0000 0.0000 'International Tables Vol C Tables 4.2.6.8 and 6.1.1.4'
N N 0.0061 0.0033 'International Tables Vol C Tables 4.2.6.8 and 6.1.1.4'
O O 0.0106 0.0060 'International Tables Vol C Tables 4.2.6.8 and 6.1.1.4'
P P 0.1023 0.0942 'International Tables Vol C Tables 4.2.6.8 and 6.1.1.4'

loop_
_geom_angle_atom_site_label_1
_geom_angle_atom_site_label_2
_geom_angle_atom_site_label_3
_geom_angle_site_symmetry_3
_geom_angle
_geom_angle_publ_flag
O1 P O2 . 107.10(11) yes
O1 P O3 . 114.69(10) yes
O1 P C1 . 106.49(12) yes
O2 P O3 . 110.96(10) yes
O2 P C1 . 107.33(13) yes
O3 P C1 . 109.92(12) yes
P O1 H1 . 119.5(12) yes
P O2 H2 . 111(2) yes
P C1 P 12 121.74(19) yes
P C1 C2 . 119.04(10) yes
C1 C2 C3 . 176.5(4) yes
C2 C3 C4 . 119.2(4) yes
C2 C3 C5 . 122.3(4) yes
C4 C3 C5 . 118.5(4) yes
C3 C4 H4A . 110(3) no
C3 C4 H4B . 110(2) no
H4A C4 H4B . 112(2) no
C3 C5 H5A . 116(3) no
C3 C5 H5B . 110(2) no
H5A C5 H5B . 109(3) no
C6 N H1A . 113(3) yes
C6 N H1B . 110.1(18) yes
H1A N H1B . 108(2) yes
C7 C6 C7 12 120.2(4) yes
N C6 C7 . 119.87(19) yes
C6 C7 C8 . 119.3(3) yes
C6 C7 H7 . 120(3) no
C8 C7 H7 . 120(3) no
C7 C8 C9 . 121.3(3) yes
C7 C8 H8 . 120(2) no
C9 C8 H8 . 119(2) no
C8 C9 C8 12 118.5(4) yes
C8 C9 H9 . 120.7(2) no

loop_
_geom_bond_atom_site_label_1
_geom_bond_atom_site_label_2
_geom_bond_site_symmetry_2
_geom_bond_distance
_geom_bond_publ_flag
P O1 . 1.5177(18) yes
P O2 . 1.558(2) yes
P O3 . 1.4972(17) yes
P C1 . 1.7959(18) yes
O1 H1 . 1.209(5) yes
O2 H2 . 0.78(3) yes
C1 C2 . 1.309(5) yes
C2 C3 . 1.296(5) yes
C3 C4 . 1.501(6) yes
C3 C5 . 1.504(6) yes
C4 H4A . 1.03(5) no
C4 H4B . 0.93(3) no
C5 H5A . 0.88(5) no
C5 H5B . 0.91(3) no
N C6 . 1.459(5) yes
N H1A . 0.88(5) yes
N H1B . 0.91(3) yes
C6 C7 . 1.356(3) yes
C6 C7 12 1.356(3) yes
C7 C8 . 1.381(5) yes
C7 H7 . 0.92(4) no
C8 C9 . 1.352(4) yes
C8 H8 . 0.89(4) no
C9 H9 . 0.96(4) no

loop_
_geom_hbond_atom_site_label_D
_geom_hbond_atom_site_label_H
_geom_hbond_atom_site_label_A
_geom_hbond_site_symmetry_A
_geom_hbond_distance_DH
_geom_hbond_distance_HA
_geom_hbond_distance_DA
_geom_hbond_angle_DHA
O1 H1 O1 7_545 1.209(3) 1.209(3) 2.411(3) 170.9
O2 H2 O3 13 0.78(3) 1.85(3) 2.626(3) 175.6
N H1A O1 . 0.88(5) 2.24(4) 2.951(3) 137.3
N H1A O1 12 0.88(5) 2.24(4) 2.951(3) 137.3
N H1B O3 7_545 0.91(3) 1.87(3) 2.778(3) 176.4

loop_
_geom_torsion_atom_site_label_1
_geom_torsion_atom_site_label_2
_geom_torsion_atom_site_label_3
_geom_torsion_atom_site_label_4
_geom_torsion_site_symmetry_1
_geom_torsion_site_symmetry_4
_geom_torsion
_geom_torsion_publ_flag
O1 P C1 P . 12 51.9(2) no
O1 P C1 C2 . . -133.0(3) no
O2 P C1 P . 12 -62.5(2) no
O2 P C1 C2 . . 112.6(3) no
O3 P C1 P . 12 176.72(16) no
O3 P C1 C2 . . -8.2(3) no
N C6 C7 C8 . . 176.9(4) no
C7 C6 C7 C8 12 . -0.5(7) no
C6 C7 C8 C9 . . 0.4(6) no
C7 C8 C9 C8 . 12 -0.3(8) no
